data_1570771
loop_
_publ_author_name
'Guerzoni, Michael G.'
'van Ingen, Yara'
'Babaahmadi, Rasool'
'Wirth, Thomas'
'Richards, Emma'
'Melen, Rebecca L.'

_publ_section_title
;
 An un-forgotten classic: the nitro-Mannich reaction between nitrones and
 silyl nitronates catalysed by B(C<sub>6</sub>F<sub>5</sub>)<sub>3</sub>.
;
_journal_issue 7
_journal_name_full 'Chemical science'
_journal_page_first 2648
_journal_page_last 2654
_journal_paper_doi 10.1039/d3sc05672d
_journal_volume 15
_journal_year 2024
_chemical_formula_moiety 'C19 H26 N2 O3 Si'
_chemical_formula_sum 'C19 H26 N2 O3 Si'
_chemical_formula_weight 358.51
_space_group_crystal_system monoclinic
_space_group_IT_number 9
_space_group_name_Hall 'C -2yc'
_space_group_name_H-M_alt 'C 1 c 1'
_atom_sites_solution_hydrogens mixed
_atom_sites_solution_primary intrinsic
_atom_sites_solution_secondary difmap
_audit_creation_method SHELXL-2018/3
_audit_update_record
;
2023-10-16 deposited with the CCDC.	2023-12-29 downloaded from the CCDC.
;
_cell_angle_alpha 90
_cell_angle_beta 90.492(3)
_cell_angle_gamma 90
_cell_formula_units_Z 8
_cell_length_a 15.3631(5)
_cell_length_b 11.8472(3)
_cell_length_c 22.4626(7)
_cell_measurement_reflns_used 11479
_cell_measurement_temperature 200(2)
_cell_measurement_theta_max 28.9740
_cell_measurement_theta_min 3.35300
_cell_volume 4088.3(2)
_computing_cell_refinement 'CrysAlisPro 1.171.42.90a (Rigaku OD, 2023)'
_computing_data_collection 'CrysAlisPro 1.171.42.90a (Rigaku OD, 2023)'
_computing_data_reduction 'CrysAlisPro 1.171.42.90a (Rigaku OD, 2023)'
_computing_molecular_graphics 'ORTEP, Mercury'
_computing_structure_refinement 'SHELXL-2018/3 (Sheldrick, 2018)'
_computing_structure_solution 'SHELXT 2018/2 (Sheldrick, 2018)'
_diffrn_ambient_temperature 200(2)
_diffrn_measured_fraction_theta_full 0.997
_diffrn_measured_fraction_theta_max 0.885
_diffrn_measurement_device_type 'SuperNova, Dual, Cu at home/near, Atlas'
_diffrn_measurement_method 'w/ scans'
_diffrn_radiation_type MoK\a
_diffrn_radiation_wavelength 0.71073
_diffrn_reflns_av_R_equivalents 0.0218
_diffrn_reflns_av_unetI/netI 0.0255
_diffrn_reflns_Laue_measured_fraction_full 0.997
_diffrn_reflns_Laue_measured_fraction_max 0.885
_diffrn_reflns_limit_h_max 20
_diffrn_reflns_limit_h_min -16
_diffrn_reflns_limit_k_max 15
_diffrn_reflns_limit_k_min -15
_diffrn_reflns_limit_l_max 28
_diffrn_reflns_limit_l_min -30
_diffrn_reflns_number 19513
_diffrn_reflns_point_group_measured_fraction_full 0.839
_diffrn_reflns_point_group_measured_fraction_max 0.685
_diffrn_reflns_theta_full 25.242
_diffrn_reflns_theta_max 29.719
_diffrn_reflns_theta_min 3.439
_diffrn_source 'micro-focus sealed X-ray tube'
_exptl_absorpt_coefficient_mu 0.133
_exptl_absorpt_correction_T_max 1.000
_exptl_absorpt_correction_T_min 0.490
_exptl_absorpt_correction_type gaussian
_exptl_absorpt_process_details
;
CrysAlisPro 1.171.42.90a (Rigaku Oxford Diffraction, 2023)
Numerical absorption correction based on gaussian integration over
a multifaceted crystal model
Empirical absorption correction using spherical harmonics,
implemented in SCALE3 ABSPACK scaling algorithm.
;
_exptl_crystal_colour colourless
_exptl_crystal_density_diffrn 1.165
_exptl_crystal_description blocks
_exptl_crystal_F_000 1536
_exptl_crystal_size_max 0.496
_exptl_crystal_size_mid 0.192
_exptl_crystal_size_min 0.149
_refine_diff_density_max 0.229
_refine_diff_density_min -0.159
_refine_diff_density_rms 0.040
_refine_ls_abs_structure_details
;
 Refined as an inversion twin.
;
_refine_ls_abs_structure_Flack 0.06(12)
_refine_ls_extinction_method none
_refine_ls_goodness_of_fit_ref 1.025
_refine_ls_hydrogen_treatment mixed
_refine_ls_matrix_type full
_refine_ls_number_parameters 472
_refine_ls_number_reflns 7966
_refine_ls_number_restraints 2
_refine_ls_restrained_S_all 1.025
_refine_ls_R_factor_all 0.0409
_refine_ls_R_factor_gt 0.0364
_refine_ls_shift/su_max 0.006
_refine_ls_shift/su_mean 0.000
_refine_ls_structure_factor_coef Fsqd
_refine_ls_weighting_details 'w=1/[\s^2^(Fo^2^)+(0.0465P)^2^+2.9464P] where P=(Fo^2^+2Fc^2^)/3'
_refine_ls_weighting_scheme calc
_refine_ls_wR_factor_gt 0.0952
_refine_ls_wR_factor_ref 0.0988
_reflns_Friedel_coverage 0.547
_reflns_Friedel_fraction_full 0.680
_reflns_Friedel_fraction_max 0.485
_reflns_number_gt 7351
_reflns_number_total 7966
_reflns_threshold_expression 'I > 2\s(I)'
_cod_data_source_file d3sc05672d2.cif
_cod_data_source_block RM2319_a
_cod_depositor_comments 'Adding full bibliography for 1570770--1570774.cif.'
_cod_original_sg_symbol_H-M 'C c'
_cod_database_code 1570771
_shelx_shelxl_version_number 2018/3
_shelx_space_group_comment
;
The symmetry employed for this shelxl refinement is uniquely defined
by the following loop, which should always be used as a source of
symmetry information in preference to the above space-group names.
They are only intended as comments.
;
_shelx_estimated_absorpt_t_min 0.937
_shelx_estimated_absorpt_t_max 0.980

loop_
_space_group_symop_operation_xyz
'x, y, z'
'x, -y, z+1/2'
'x+1/2, y+1/2, z'
'x+1/2, -y+1/2, z+1/2'

loop_
_atom_site_label
_atom_site_type_symbol
_atom_site_fract_x
_atom_site_fract_y
_atom_site_fract_z
_atom_site_U_iso_or_equiv
_atom_site_adp_type
_atom_site_occupancy
_atom_site_site_symmetry_order
_atom_site_calc_flag
_atom_site_refinement_flags_posn
_atom_site_refinement_flags_adp
_atom_site_refinement_flags_occupancy
_atom_site_disorder_assembly
_atom_site_disorder_group
O1 O 0.48054(12) 0.35896(16) 0.39169(9) 0.0292(4) Uani 1 1 d . . . . .
O6 O 0.39187(17) 0.5832(2) 0.50239(14) 0.0585(7) Uani 1 1 d . . . . .
N1 N 0.56823(14) 0.32253(18) 0.40663(10) 0.0257(5) Uani 1 1 d . . . . .
C1 C 0.62011(18) 0.4272(2) 0.41657(12) 0.0270(5) Uani 1 1 d . . . . .
C2 C 0.59586(19) 0.4744(2) 0.47787(13) 0.0273(6) Uani 1 1 d . . . . .
O3 O 0.60739(17) 0.6685(2) 0.49670(15) 0.0625(8) Uani 1 1 d . . . . .
N3 N 0.43898(14) 0.92534(18) 0.59490(10) 0.0258(5) Uani 1 1 d . . . . .
C3 C 0.6192(2) 0.3949(3) 0.52861(13) 0.0338(6) Uani 1 1 d . . . . .
H00A H 0.590173 0.321390 0.521499 0.041 Uiso 1 1 calc R U . . .
H00B H 0.682790 0.381634 0.528442 0.041 Uiso 1 1 calc R U . . .
O4 O 0.52605(11) 0.88413(15) 0.60699(8) 0.0275(4) Uani 1 1 d . . . . .
N4 N 0.35362(16) 0.6702(2) 0.51439(10) 0.0318(5) Uani 1 1 d . . . . .
C4 C 0.5935(3) 0.4379(3) 0.58944(15) 0.0476(9) Uani 1 1 d . . . . .
H00F H 0.622870 0.509846 0.597330 0.071 Uiso 1 1 calc R U . . .
H00G H 0.610729 0.382695 0.619830 0.071 Uiso 1 1 calc R U . . .
H00I H 0.530332 0.448958 0.590530 0.071 Uiso 1 1 calc R U . . .
O5 O 0.27438(14) 0.6766(2) 0.51810(10) 0.0436(5) Uani 1 1 d . . . . .
C6 C 0.40562(19) 0.7766(2) 0.52337(12) 0.0257(6) Uani 1 1 d . . . . .
C7 C 0.38211(19) 0.8570(2) 0.47281(12) 0.0320(6) Uani 1 1 d . . . . .
H00C H 0.318509 0.870453 0.473038 0.038 Uiso 1 1 calc R U . . .
H00D H 0.411351 0.930323 0.479903 0.038 Uiso 1 1 calc R U . . .
C8 C 0.4079(2) 0.8130(3) 0.41180(14) 0.0427(8) Uani 1 1 d . . . . .
H01U H 0.385729 0.864208 0.380939 0.064 Uiso 1 1 calc R U . . .
H01V H 0.383066 0.737634 0.405740 0.064 Uiso 1 1 calc R U . . .
H01W H 0.471473 0.808827 0.409437 0.064 Uiso 1 1 calc R U . . .
C10 C 0.61531(19) 0.5104(2) 0.36585(12) 0.0308(6) Uani 1 1 d . . . . .
H1 H 0.537(2) 0.497(3) 0.4779(16) 0.046 Uiso 1 1 d . U . . .
H1B H 0.463(3) 0.756(3) 0.5217(16) 0.046 Uiso 1 1 d . U . . .
C00I C 0.38303(17) 0.8246(2) 0.58469(12) 0.0254(5) Uani 1 1 d . . . . .
H1C H 0.327(2) 0.853(3) 0.5798(15) 0.038 Uiso 1 1 d . U . . .
H1A H 0.683(2) 0.399(3) 0.4191(15) 0.038 Uiso 1 1 d . U . . .
Si1 Si 0.40230(5) 0.27475(6) 0.41936(3) 0.03052(18) Uani 1 1 d . . . . .
C11 C 0.5431(2) 0.5795(2) 0.35588(15) 0.0391(7) Uani 1 1 d . . . . .
H11 H 0.495672 0.577510 0.382733 0.047 Uiso 1 1 calc R U . . .
C12 C 0.5400(3) 0.6509(3) 0.30711(16) 0.0504(9) Uani 1 1 d . . . . .
H12 H 0.490421 0.697278 0.300529 0.060 Uiso 1 1 calc R U . . .
C13 C 0.6092(3) 0.6550(3) 0.26781(17) 0.0566(10) Uani 1 1 d . . . . .
H01X H 0.607147 0.704430 0.234523 0.068 Uiso 1 1 calc R U . . .
C15 C 0.6834(2) 0.5158(3) 0.32615(15) 0.0439(7) Uani 1 1 d . . . . .
H01S H 0.733167 0.469606 0.332499 0.053 Uiso 1 1 calc R U . . .
C20 C 0.60449(18) 0.2586(2) 0.35827(13) 0.0274(5) Uani 1 1 d . . . . .
C21 C 0.6744(2) 0.1893(2) 0.37247(13) 0.0365(6) Uani 1 1 d . . . . .
H21 H 0.694261 0.184304 0.412549 0.044 Uiso 1 1 calc R U . . .
C22 C 0.7153(2) 0.1274(3) 0.32878(16) 0.0470(8) Uani 1 1 d . . . . .
H22 H 0.763701 0.080877 0.338725 0.056 Uiso 1 1 calc R U . . .
C23 C 0.6856(2) 0.1333(3) 0.27007(16) 0.0443(8) Uani 1 1 d . . . . .
H01T H 0.712898 0.090192 0.239847 0.053 Uiso 1 1 calc R U . . .
C24 C 0.6165(2) 0.2021(3) 0.25648(14) 0.0412(7) Uani 1 1 d . . . . .
H24 H 0.596540 0.206956 0.216402 0.049 Uiso 1 1 calc R U . . .
C25 C 0.5750(2) 0.2648(3) 0.29994(14) 0.0344(6) Uani 1 1 d . . . . .
H25 H 0.526872 0.311525 0.289821 0.041 Uiso 1 1 calc R U . . .
C30 C 0.4109(2) 0.2595(3) 0.50117(17) 0.0489(9) Uani 1 1 d . . . . .
H01D H 0.359342 0.219991 0.515990 0.073 Uiso 1 1 calc R U . . .
H01E H 0.414576 0.334356 0.519555 0.073 Uiso 1 1 calc R U . . .
H01F H 0.463179 0.215979 0.511310 0.073 Uiso 1 1 calc R U . . .
C31 C 0.3011(2) 0.3516(3) 0.39953(17) 0.0479(8) Uani 1 1 d . . . . .
H01J H 0.299489 0.365322 0.356512 0.072 Uiso 1 1 calc R U . . .
H01K H 0.299814 0.423853 0.420722 0.072 Uiso 1 1 calc R U . . .
H01L H 0.250575 0.306208 0.410856 0.072 Uiso 1 1 calc R U . . .
C32 C 0.4057(2) 0.1355(3) 0.38258(17) 0.0468(8) Uani 1 1 d . . . . .
H01G H 0.395840 0.144978 0.339702 0.070 Uiso 1 1 calc R U . . .
H01H H 0.360171 0.086954 0.399025 0.070 Uiso 1 1 calc R U . . .
H01I H 0.462730 0.100749 0.389480 0.070 Uiso 1 1 calc R U . . .
C40 C 0.40840(18) 0.9919(2) 0.64444(12) 0.0272(5) Uani 1 1 d . . . . .
C41 C 0.4477(2) 0.9918(3) 0.70009(13) 0.0364(7) Uani 1 1 d . . . . .
H41 H 0.496113 0.944106 0.708064 0.044 Uiso 1 1 calc R U . . .
C42 C 0.4154(2) 1.0624(3) 0.74429(15) 0.0460(8) Uani 1 1 d . . . . .
H42 H 0.442446 1.063042 0.782470 0.055 Uiso 1 1 calc R U . . .
C43 C 0.3458(3) 1.1301(3) 0.73363(16) 0.0508(9) Uani 1 1 d . . . . .
H43 H 0.324991 1.178475 0.764074 0.061 Uiso 1 1 calc R U . . .
C44 C 0.3054(3) 1.1288(3) 0.67868(17) 0.0503(9) Uani 1 1 d . . . . .
H44 H 0.255589 1.174538 0.671694 0.060 Uiso 1 1 calc R U . . .
C45 C 0.3370(2) 1.0611(3) 0.63364(14) 0.0377(7) Uani 1 1 d . . . . .
H45 H 0.310067 1.061970 0.595432 0.045 Uiso 1 1 calc R U . . .
C50 C 0.38401(17) 0.7382(2) 0.63460(12) 0.0267(5) Uani 1 1 d . . . . .
C51 C 0.4526(2) 0.6644(2) 0.64350(13) 0.0338(6) Uani 1 1 d . . . . .
H51 H 0.501415 0.666817 0.617850 0.041 Uiso 1 1 calc R U . . .
C52 C 0.4505(2) 0.5865(3) 0.68996(15) 0.0398(7) Uani 1 1 d . . . . .
H52 H 0.497708 0.535868 0.695888 0.048 Uiso 1 1 calc R U . . .
C53 C 0.3799(2) 0.5829(3) 0.72723(15) 0.0440(8) Uani 1 1 d . . . . .
H53 H 0.378544 0.529679 0.758863 0.053 Uiso 1 1 calc R U . . .
C54 C 0.3119(2) 0.6555(3) 0.71886(16) 0.0458(8) Uani 1 1 d . . . . .
H54 H 0.263381 0.652605 0.744724 0.055 Uiso 1 1 calc R U . . .
C55 C 0.3133(2) 0.7337(3) 0.67272(13) 0.0359(6) Uani 1 1 d . . . . .
H55 H 0.265788 0.784144 0.667243 0.043 Uiso 1 1 calc R U . . .
C60 C 0.7046(2) 0.8891(3) 0.59462(17) 0.0470(8) Uani 1 1 d . . . . .
H01M H 0.701409 0.813521 0.577061 0.071 Uiso 1 1 calc R U . . .
H01N H 0.711445 0.882764 0.637906 0.071 Uiso 1 1 calc R U . . .
H01O H 0.754537 0.929704 0.578207 0.071 Uiso 1 1 calc R U . . .
C61 C 0.6028(2) 1.1082(3) 0.61270(17) 0.0464(8) Uani 1 1 d . . . . .
H01P H 0.650023 1.154318 0.596565 0.070 Uiso 1 1 calc R U . . .
H01Q H 0.610867 1.099961 0.655805 0.070 Uiso 1 1 calc R U . . .
H01R H 0.546850 1.145116 0.604520 0.070 Uiso 1 1 calc R U . . .
C62 C 0.5923(2) 0.9807(3) 0.49553(16) 0.0440(8) Uani 1 1 d . . . . .
H01A H 0.642817 1.020934 0.479678 0.066 Uiso 1 1 calc R U . . .
H01B H 0.539162 1.022912 0.486074 0.066 Uiso 1 1 calc R U . . .
H01C H 0.588900 0.905405 0.477554 0.066 Uiso 1 1 calc R U . . .
C14 C 0.6806(3) 0.5872(3) 0.27724(17) 0.0574(10) Uani 1 1 d . . . . .
H01Y H 0.727981 0.589266 0.250331 0.069 Uiso 1 1 calc R U . . .
Si2 Si 0.60398(5) 0.96695(6) 0.57715(3) 0.02996(18) Uani 1 1 d . . . . .
O2 O 0.72579(15) 0.5770(2) 0.48422(12) 0.0495(6) Uani 1 1 d . . . . .
N2 N 0.64683(16) 0.5823(2) 0.48655(11) 0.0336(5) Uani 1 1 d . . . . .

loop_
_atom_site_aniso_label
_atom_site_aniso_U_11
_atom_site_aniso_U_22
_atom_site_aniso_U_33
_atom_site_aniso_U_23
_atom_site_aniso_U_13
_atom_site_aniso_U_12
O1 0.0250(9) 0.0272(9) 0.0355(11) 0.0021(8) 0.0017(8) 0.0008(7)
O6 0.0492(14) 0.0342(12) 0.092(2) -0.0220(13) 0.0086(14) 0.0014(10)
N1 0.0267(11) 0.0258(11) 0.0247(11) -0.0008(9) 0.0023(9) 0.0020(8)
C1 0.0252(13) 0.0271(13) 0.0289(14) -0.0014(10) 0.0028(10) -0.0006(10)
C2 0.0252(14) 0.0262(13) 0.0306(15) -0.0032(10) 0.0014(11) -0.0005(10)
O3 0.0502(15) 0.0331(12) 0.104(2) -0.0237(14) 0.0082(14) 0.0012(11)
N3 0.0250(11) 0.0265(11) 0.0260(11) 0.0000(9) 0.0013(9) 0.0033(8)
C3 0.0363(15) 0.0370(15) 0.0281(14) -0.0028(12) 0.0009(12) 0.0071(12)
O4 0.0244(9) 0.0276(9) 0.0305(10) 0.0011(8) 0.0019(8) 0.0030(7)
N4 0.0332(13) 0.0329(12) 0.0295(13) -0.0050(10) 0.0004(10) -0.0011(10)
C4 0.062(2) 0.053(2) 0.0278(17) -0.0061(15) -0.0004(15) 0.0093(18)
O5 0.0278(11) 0.0514(13) 0.0517(14) -0.0055(11) 0.0016(9) -0.0066(9)
C6 0.0241(13) 0.0277(13) 0.0255(14) -0.0024(10) 0.0020(11) 0.0018(10)
C7 0.0367(15) 0.0347(14) 0.0247(14) 0.0001(11) 0.0021(11) 0.0036(11)
C8 0.052(2) 0.0528(19) 0.0234(15) -0.0072(14) 0.0035(14) 0.0048(17)
C10 0.0368(15) 0.0256(13) 0.0302(14) -0.0010(11) 0.0043(11) -0.0051(11)
C00I 0.0255(13) 0.0270(12) 0.0236(12) -0.0018(10) 0.0009(10) 0.0031(10)
Si1 0.0277(4) 0.0302(4) 0.0337(4) 0.0028(3) 0.0018(3) -0.0014(3)
C11 0.0473(19) 0.0309(14) 0.0391(17) 0.0020(13) 0.0063(14) 0.0027(13)
C12 0.073(3) 0.0339(16) 0.0439(19) 0.0069(14) 0.0013(17) 0.0067(16)
C13 0.092(3) 0.0422(19) 0.0361(19) 0.0105(15) 0.0078(19) -0.0059(19)
C15 0.0467(19) 0.0415(17) 0.0436(19) 0.0018(15) 0.0124(14) -0.0014(14)
C20 0.0315(14) 0.0230(11) 0.0277(14) -0.0004(10) 0.0036(10) -0.0035(10)
C21 0.0463(18) 0.0322(14) 0.0310(15) 0.0027(12) 0.0001(12) 0.0093(12)
C22 0.058(2) 0.0363(16) 0.0471(19) 0.0016(14) 0.0068(16) 0.0165(15)
C23 0.054(2) 0.0388(16) 0.0403(19) -0.0088(14) 0.0145(15) 0.0028(15)
C24 0.0506(19) 0.0461(17) 0.0270(15) -0.0073(13) 0.0023(13) -0.0106(14)
C25 0.0342(15) 0.0358(14) 0.0333(15) -0.0001(12) -0.0013(12) -0.0011(11)
C30 0.044(2) 0.059(2) 0.043(2) 0.0078(17) 0.0039(16) -0.0103(16)
C31 0.0358(17) 0.055(2) 0.053(2) 0.0108(17) 0.0013(14) 0.0057(15)
C32 0.0463(19) 0.0331(15) 0.061(2) -0.0064(15) 0.0060(16) -0.0090(13)
C40 0.0336(14) 0.0217(11) 0.0265(13) 0.0007(10) 0.0050(11) 0.0013(10)
C41 0.0467(18) 0.0360(14) 0.0264(15) -0.0016(12) 0.0002(12) 0.0074(13)
C42 0.067(2) 0.0435(18) 0.0272(15) -0.0073(13) 0.0039(15) 0.0029(16)
C43 0.077(3) 0.0361(17) 0.0401(19) -0.0078(14) 0.0222(17) 0.0059(16)
C44 0.057(2) 0.0420(18) 0.052(2) 0.0009(15) 0.0142(16) 0.0223(15)
C45 0.0447(18) 0.0342(15) 0.0342(16) -0.0003(12) 0.0012(13) 0.0105(12)
C50 0.0307(14) 0.0258(12) 0.0237(13) -0.0023(10) 0.0018(10) -0.0016(10)
C51 0.0377(16) 0.0335(14) 0.0304(15) 0.0031(12) 0.0079(12) 0.0034(11)
C52 0.0481(18) 0.0336(15) 0.0378(16) 0.0040(13) -0.0020(13) 0.0053(13)
C53 0.060(2) 0.0426(18) 0.0293(17) 0.0083(14) 0.0044(15) -0.0091(15)
C54 0.0456(19) 0.058(2) 0.0342(17) 0.0087(15) 0.0117(14) -0.0056(16)
C55 0.0332(15) 0.0437(16) 0.0310(15) 0.0009(13) 0.0059(11) 0.0008(12)
C60 0.0334(17) 0.059(2) 0.0484(19) 0.0091(16) 0.0001(14) 0.0074(15)
C61 0.0454(19) 0.0362(16) 0.058(2) -0.0027(15) 0.0061(16) -0.0107(14)
C62 0.0404(18) 0.056(2) 0.0359(18) 0.0109(15) 0.0039(14) -0.0083(15)
C14 0.072(3) 0.056(2) 0.044(2) 0.0081(18) 0.0241(19) -0.008(2)
Si2 0.0262(4) 0.0314(4) 0.0323(4) 0.0022(3) 0.0011(3) -0.0011(3)
O2 0.0288(12) 0.0499(13) 0.0699(17) -0.0121(12) 0.0001(11) -0.0070(10)
N2 0.0312(13) 0.0325(12) 0.0370(14) -0.0080(10) 0.0027(10) -0.0012(9)

loop_
_atom_type_symbol
_atom_type_description
_atom_type_scat_dispersion_real
_atom_type_scat_dispersion_imag
_atom_type_scat_source
C C 0.0033 0.0016 'International Tables Vol C Tables 4.2.6.8 and 6.1.1.4'
H H 0.0000 0.0000 'International Tables Vol C Tables 4.2.6.8 and 6.1.1.4'
N N 0.0061 0.0033 'International Tables Vol C Tables 4.2.6.8 and 6.1.1.4'
O O 0.0106 0.0060 'International Tables Vol C Tables 4.2.6.8 and 6.1.1.4'
Si Si 0.0817 0.0704 'International Tables Vol C Tables 4.2.6.8 and 6.1.1.4'

loop_
_geom_angle_atom_site_label_1
_geom_angle_atom_site_label_2
_geom_angle_atom_site_label_3
_geom_angle
_geom_angle_site_symmetry_1
_geom_angle_site_symmetry_3
_geom_angle_publ_flag
N1 O1 Si1 113.72(14) . . ?
C20 N1 O1 110.3(2) . . ?
C20 N1 C1 109.9(2) . . ?
O1 N1 C1 106.34(18) . . ?
N1 C1 C10 114.1(2) . . ?
N1 C1 C2 107.7(2) . . ?
C10 C1 C2 115.4(2) . . ?
N1 C1 H1A 103.7(19) . . ?
C10 C1 H1A 107.2(19) . . ?
C2 C1 H1A 107.9(19) . . ?
N2 C2 C3 108.0(2) . . ?
N2 C2 C1 107.1(2) . . ?
C3 C2 C1 112.9(2) . . ?
N2 C2 H1 105(2) . . ?
C3 C2 H1 113(2) . . ?
C1 C2 H1 110(2) . . ?
C40 N3 O4 110.2(2) . . ?
C40 N3 C00I 111.4(2) . . ?
O4 N3 C00I 106.86(18) . . ?
C4 C3 C2 114.0(3) . . ?
C4 C3 H00A 108.8 . . ?
C2 C3 H00A 108.8 . . ?
C4 C3 H00B 108.8 . . ?
C2 C3 H00B 108.8 . . ?
H00A C3 H00B 107.6 . . ?
N3 O4 Si2 112.72(14) . . ?
O6 N4 O5 123.4(3) . . ?
O6 N4 C6 118.8(2) . . ?
O5 N4 C6 117.8(2) . . ?
C3 C4 H00F 109.5 . . ?
C3 C4 H00G 109.5 . . ?
H00F C4 H00G 109.5 . . ?
C3 C4 H00I 109.5 . . ?
H00F C4 H00I 109.5 . . ?
H00G C4 H00I 109.5 . . ?
N4 C6 C7 107.6(2) . . ?
N4 C6 C00I 107.9(2) . . ?
C7 C6 C00I 112.6(2) . . ?
N4 C6 H1B 106(2) . . ?
C7 C6 H1B 111(2) . . ?
C00I C6 H1B 111(2) . . ?
C8 C7 C6 113.3(2) . . ?
C8 C7 H00C 108.9 . . ?
C6 C7 H00C 108.9 . . ?
C8 C7 H00D 108.9 . . ?
C6 C7 H00D 108.9 . . ?
H00C C7 H00D 107.7 . . ?
C7 C8 H01U 109.5 . . ?
C7 C8 H01V 109.5 . . ?
H01U C8 H01V 109.5 . . ?
C7 C8 H01W 109.5 . . ?
H01U C8 H01W 109.5 . . ?
H01V C8 H01W 109.5 . . ?
C15 C10 C11 118.3(3) . . ?
C15 C10 C1 119.0(3) . . ?
C11 C10 C1 122.6(3) . . ?
N3 C00I C50 115.1(2) . . ?
N3 C00I C6 107.5(2) . . ?
C50 C00I C6 114.4(2) . . ?
N3 C00I H1C 105(2) . . ?
C50 C00I H1C 110(2) . . ?
C6 C00I H1C 104(2) . . ?
O1 Si1 C32 109.95(14) . . ?
O1 Si1 C30 112.31(14) . . ?
C32 Si1 C30 110.81(19) . . ?
O1 Si1 C31 102.71(14) . . ?
C32 Si1 C31 110.98(18) . . ?
C30 Si1 C31 109.83(18) . . ?
C12 C11 C10 120.5(3) . . ?
C12 C11 H11 119.8 . . ?
C10 C11 H11 119.8 . . ?
C11 C12 C13 120.2(4) . . ?
C11 C12 H12 119.9 . . ?
C13 C12 H12 119.9 . . ?
C14 C13 C12 119.7(3) . . ?
C14 C13 H01X 120.1 . . ?
C12 C13 H01X 120.1 . . ?
C10 C15 C14 121.4(3) . . ?
C10 C15 H01S 119.3 . . ?
C14 C15 H01S 119.3 . . ?
C25 C20 C21 119.7(3) . . ?
C25 C20 N1 124.1(3) . . ?
C21 C20 N1 116.2(2) . . ?
C22 C21 C20 120.5(3) . . ?
C22 C21 H21 119.7 . . ?
C20 C21 H21 119.7 . . ?
C21 C22 C23 119.9(3) . . ?
C21 C22 H22 120.1 . . ?
C23 C22 H22 120.1 . . ?
C24 C23 C22 119.2(3) . . ?
C24 C23 H01T 120.4 . . ?
C22 C23 H01T 120.4 . . ?
C23 C24 C25 121.4(3) . . ?
C23 C24 H24 119.3 . . ?
C25 C24 H24 119.3 . . ?
C20 C25 C24 119.3(3) . . ?
C20 C25 H25 120.3 . . ?
C24 C25 H25 120.3 . . ?
Si1 C30 H01D 109.5 . . ?
Si1 C30 H01E 109.5 . . ?
H01D C30 H01E 109.5 . . ?
Si1 C30 H01F 109.5 . . ?
H01D C30 H01F 109.5 . . ?
H01E C30 H01F 109.5 . . ?
Si1 C31 H01J 109.5 . . ?
Si1 C31 H01K 109.5 . . ?
H01J C31 H01K 109.5 . . ?
Si1 C31 H01L 109.5 . . ?
H01J C31 H01L 109.5 . . ?
H01K C31 H01L 109.5 . . ?
Si1 C32 H01G 109.5 . . ?
Si1 C32 H01H 109.5 . . ?
H01G C32 H01H 109.5 . . ?
Si1 C32 H01I 109.5 . . ?
H01G C32 H01I 109.5 . . ?
H01H C32 H01I 109.5 . . ?
C41 C40 C45 119.7(3) . . ?
C41 C40 N3 123.6(3) . . ?
C45 C40 N3 116.7(2) . . ?
C40 C41 C42 119.2(3) . . ?
C40 C41 H41 120.4 . . ?
C42 C41 H41 120.4 . . ?
C43 C42 C41 121.0(3) . . ?
C43 C42 H42 119.5 . . ?
C41 C42 H42 119.5 . . ?
C42 C43 C44 120.0(3) . . ?
C42 C43 H43 120.0 . . ?
C44 C43 H43 120.0 . . ?
C43 C44 C45 120.3(3) . . ?
C43 C44 H44 119.9 . . ?
C45 C44 H44 119.9 . . ?
C44 C45 C40 119.8(3) . . ?
C44 C45 H45 120.1 . . ?
C40 C45 H45 120.1 . . ?
C51 C50 C55 119.0(3) . . ?
C51 C50 C00I 122.4(2) . . ?
C55 C50 C00I 118.6(2) . . ?
C50 C51 C52 120.3(3) . . ?
C50 C51 H51 119.9 . . ?
C52 C51 H51 119.9 . . ?
C53 C52 C51 120.0(3) . . ?
C53 C52 H52 120.0 . . ?
C51 C52 H52 120.0 . . ?
C54 C53 C52 120.2(3) . . ?
C54 C53 H53 119.9 . . ?
C52 C53 H53 119.9 . . ?
C53 C54 C55 120.4(3) . . ?
C53 C54 H54 119.8 . . ?
C55 C54 H54 119.8 . . ?
C50 C55 C54 120.1(3) . . ?
C50 C55 H55 120.0 . . ?
C54 C55 H55 120.0 . . ?
Si2 C60 H01M 109.5 . . ?
Si2 C60 H01N 109.5 . . ?
H01M C60 H01N 109.5 . . ?
Si2 C60 H01O 109.5 . . ?
H01M C60 H01O 109.5 . . ?
H01N C60 H01O 109.5 . . ?
Si2 C61 H01P 109.5 . . ?
Si2 C61 H01Q 109.5 . . ?
H01P C61 H01Q 109.5 . . ?
Si2 C61 H01R 109.5 . . ?
H01P C61 H01R 109.5 . . ?
H01Q C61 H01R 109.5 . . ?
Si2 C62 H01A 109.5 . . ?
Si2 C62 H01B 109.5 . . ?
H01A C62 H01B 109.5 . . ?
Si2 C62 H01C 109.5 . . ?
H01A C62 H01C 109.5 . . ?
H01B C62 H01C 109.5 . . ?
C13 C14 C15 119.8(4) . . ?
C13 C14 H01Y 120.1 . . ?
C15 C14 H01Y 120.1 . . ?
O4 Si2 C60 102.78(14) . . ?
O4 Si2 C62 112.43(13) . . ?
C60 Si2 C62 109.25(17) . . ?
O4 Si2 C61 110.08(13) . . ?
C60 Si2 C61 111.82(18) . . ?
C62 Si2 C61 110.28(17) . . ?
O3 N2 O2 123.6(3) . . ?
O3 N2 C2 118.6(2) . . ?
O2 N2 C2 117.8(2) . . ?

loop_
_geom_bond_atom_site_label_1
_geom_bond_atom_site_label_2
_geom_bond_distance
_geom_bond_site_symmetry_2
_geom_bond_publ_flag
O1 N1 1.451(3) . ?
O1 Si1 1.685(2) . ?
O6 N4 1.217(3) . ?
N1 C20 1.440(3) . ?
N1 C1 1.490(3) . ?
C1 C10 1.508(4) . ?
C1 C2 1.535(4) . ?
C1 H1A 1.03(3) . ?
C2 N2 1.511(4) . ?
C2 C3 1.519(4) . ?
C2 H1 0.94(4) . ?
O3 N2 1.210(3) . ?
N3 C40 1.446(3) . ?
N3 O4 1.447(3) . ?
N3 C00I 1.488(3) . ?
C3 C4 1.514(4) . ?
C3 H00A 0.9900 . ?
C3 H00B 0.9900 . ?
O4 Si2 1.691(2) . ?
N4 O5 1.223(3) . ?
N4 C6 1.505(4) . ?
C4 H00F 0.9800 . ?
C4 H00G 0.9800 . ?
C4 H00I 0.9800 . ?
C6 C7 1.524(4) . ?
C6 C00I 1.533(4) . ?
C6 H1B 0.91(4) . ?
C7 C8 1.522(4) . ?
C7 H00C 0.9900 . ?
C7 H00D 0.9900 . ?
C8 H01U 0.9800 . ?
C8 H01V 0.9800 . ?
C8 H01W 0.9800 . ?
C10 C15 1.382(4) . ?
C10 C11 1.395(4) . ?
C00I C50 1.518(4) . ?
C00I H1C 0.93(4) . ?
Si1 C32 1.846(3) . ?
Si1 C30 1.850(4) . ?
Si1 C31 1.852(3) . ?
C11 C12 1.385(4) . ?
C11 H11 0.9500 . ?
C12 C13 1.388(6) . ?
C12 H12 0.9500 . ?
C13 C14 1.375(6) . ?
C13 H01X 0.9500 . ?
C15 C14 1.387(5) . ?
C15 H01S 0.9500 . ?
C20 C25 1.385(4) . ?
C20 C21 1.387(4) . ?
C21 C22 1.381(4) . ?
C21 H21 0.9500 . ?
C22 C23 1.394(5) . ?
C22 H22 0.9500 . ?
C23 C24 1.372(5) . ?
C23 H01T 0.9500 . ?
C24 C25 1.386(4) . ?
C24 H24 0.9500 . ?
C25 H25 0.9500 . ?
C30 H01D 0.9800 . ?
C30 H01E 0.9800 . ?
C30 H01F 0.9800 . ?
C31 H01J 0.9800 . ?
C31 H01K 0.9800 . ?
C31 H01L 0.9800 . ?
C32 H01G 0.9800 . ?
C32 H01H 0.9800 . ?
C32 H01I 0.9800 . ?
C40 C41 1.383(4) . ?
C40 C45 1.389(4) . ?
C41 C42 1.393(4) . ?
C41 H41 0.9500 . ?
C42 C43 1.356(5) . ?
C42 H42 0.9500 . ?
C43 C44 1.377(5) . ?
C43 H43 0.9500 . ?
C44 C45 1.382(4) . ?
C44 H44 0.9500 . ?
C45 H45 0.9500 . ?
C50 C51 1.383(4) . ?
C50 C55 1.391(4) . ?
C51 C52 1.394(4) . ?
C51 H51 0.9500 . ?
C52 C53 1.375(5) . ?
C52 H52 0.9500 . ?
C53 C54 1.366(5) . ?
C53 H53 0.9500 . ?
C54 C55 1.390(5) . ?
C54 H54 0.9500 . ?
C55 H55 0.9500 . ?
C60 Si2 1.839(3) . ?
C60 H01M 0.9800 . ?
C60 H01N 0.9800 . ?
C60 H01O 0.9800 . ?
C61 Si2 1.855(3) . ?
C61 H01P 0.9800 . ?
C61 H01Q 0.9800 . ?
C61 H01R 0.9800 . ?
C62 Si2 1.848(4) . ?
C62 H01A 0.9800 . ?
C62 H01B 0.9800 . ?
C62 H01C 0.9800 . ?
C14 H01Y 0.9500 . ?
O2 N2 1.216(3) . ?
